data_7717683
loop_
_publ_author_name
'Nolan, Steven P.'
'Ruggiero, Tommaso'
'Van Hecke, Kristof'
'Cazin, Catherine'

_publ_section_title
;
 [Cu(NHC)(OR)] (R = C(CF3)3) complexes for N-H and S-H bond activation and
 as pre-catalysts in the Chan-Evans-Lam reaction
;
_journal_name_full 'Dalton Transactions'
_journal_paper_doi 10.1039/D4DT03322A
_journal_year 2025
_chemical_formula_moiety 'C73 H56 Cu F9 N2 O'
_chemical_formula_sum 'C73 H56 Cu F9 N2 O'
_chemical_formula_weight 1211.73
_space_group_crystal_system monoclinic
_space_group_IT_number 14
_space_group_name_Hall '-P 2yn'
_space_group_name_H-M_alt 'P 1 21/n 1'
_atom_sites_solution_hydrogens geom
_atom_sites_solution_primary dual
_audit_creation_date 2024-09-12
_audit_creation_method
;
Olex2 1.5
(compiled 2024.01.12 svn.r2f8d729c for OlexSys, GUI svn.r6928)
;
_audit_update_record
;
2024-10-22 deposited with the CCDC.	2024-12-16 downloaded from the CCDC.
;
_cell_angle_alpha 90
_cell_angle_beta 106.1960(10)
_cell_angle_gamma 90
_cell_formula_units_Z 4
_cell_length_a 13.5204(2)
_cell_length_b 20.7179(3)
_cell_length_c 21.7926(2)
_cell_measurement_reflns_used 18336
_cell_measurement_temperature 100(2)
_cell_measurement_theta_max 73.4210
_cell_measurement_theta_min 2.9840
_cell_volume 5862.15(14)
_computing_cell_refinement 'CrysAlisPro 1.171.42.49 (Rigaku OD, 2022)'
_computing_data_collection 'CrysAlisPro 1.171.42.49 (Rigaku OD, 2022)'
_computing_data_reduction 'CrysAlisPro 1.171.42.49 (Rigaku OD, 2022)'
_computing_molecular_graphics 'Olex2 1.5 (Dolomanov et al., 2009)'
_computing_publication_material 'Olex2 1.5 (Dolomanov et al., 2009)'
_computing_structure_refinement 'SHELXL 2019/3 (Sheldrick, 2015)'
_computing_structure_solution 'SHELXT 2018/2 (Sheldrick, 2018)'
_diffrn_ambient_temperature 100(2)
_diffrn_detector_area_resol_mean 10.4839
_diffrn_detector_type Atlas
_diffrn_measured_fraction_theta_full 1.000
_diffrn_measured_fraction_theta_max 0.983
_diffrn_measurement_details
;
List of Runs (angles in degrees, time in seconds):

  # Type    Start    End  Width  t~exp~   \w     \q     \k     \f   Frames
#--------------------------------------------------------------------------
  1  \w   -114.00 -13.00   1.00    9.00    --  -41.43 -57.00-150.00  101
  2  \w    -74.00  35.00   1.00    9.00    --  -41.43  77.00 120.00  109
  3  \w   -114.00 -13.00   1.00    9.00    --  -41.43 -57.00 -60.00  101
  4  \w     77.00 178.00   1.00   23.00    --  106.01  61.00  30.00  101
  5  \w     53.00 178.00   1.00   23.00    --  106.01  15.00  60.00  125
  6  \w     53.00 178.00   1.00   23.00    --  106.01  15.00  60.00  125
  7  \w     35.00 112.00   1.00   23.00    --  106.01-125.00 150.00   77
  8  \w     34.00 110.00   1.00   23.00    --  106.01-116.00  48.00   76
  9  \w    102.00 178.00   1.00   23.00    --  106.01 115.00  46.00   76
 10  \w     35.00 112.00   1.00   23.00    --  106.01-125.00   0.00   77
 11  \w     77.00 178.00   1.00   23.00    --  106.01  61.00  30.00  101
 12  \w     97.00 177.00   1.00   23.00    --  106.01 125.00 -30.00   80
 13  \w   -114.00 -13.00   1.00    9.00    --  -41.43 -57.00  90.00  101
 14  \w   -114.00 -13.00   1.00    9.00    --  -41.43 -57.00  30.00  101
 15  \w    -70.00  32.00   1.00    9.00    --  -41.43  57.00   0.00  102
 16  \w     53.00 178.00   1.00   23.00    --  106.01  15.00-150.00  125
;
_diffrn_measurement_device 'four-circle diffractometer'
_diffrn_measurement_device_type 'SuperNova, Dual, Cu at home/near, Atlas'
_diffrn_measurement_method '\w scans'
_diffrn_radiation_type CuK\a
_diffrn_radiation_wavelength 1.54184
_diffrn_reflns_av_R_equivalents 0.0392
_diffrn_reflns_av_unetI/netI 0.0293
_diffrn_reflns_Laue_measured_fraction_full 1.000
_diffrn_reflns_Laue_measured_fraction_max 0.983
_diffrn_reflns_limit_h_max 14
_diffrn_reflns_limit_h_min -16
_diffrn_reflns_limit_k_max 25
_diffrn_reflns_limit_k_min -25
_diffrn_reflns_limit_l_max 26
_diffrn_reflns_limit_l_min -27
_diffrn_reflns_number 56104
_diffrn_reflns_point_group_measured_fraction_full 1.000
_diffrn_reflns_point_group_measured_fraction_max 0.983
_diffrn_reflns_theta_full 67.684
_diffrn_reflns_theta_max 73.778
_diffrn_reflns_theta_min 3.001
_exptl_absorpt_coefficient_mu 1.174
_exptl_absorpt_correction_T_max 1.000
_exptl_absorpt_correction_T_min 0.673
_exptl_absorpt_correction_type gaussian
_exptl_absorpt_process_details
;
CrysAlisPro 1.171.42.49 (Rigaku Oxford Diffraction, 2022)
Numerical absorption correction based on gaussian integration over
a multifaceted crystal model
Empirical absorption correction using spherical harmonics,
implemented in SCALE3 ABSPACK scaling algorithm.
;
_exptl_crystal_colour 'metallic whiteish colourless'
_exptl_crystal_colour_lustre metallic
_exptl_crystal_colour_modifier whiteish
_exptl_crystal_colour_primary colourless
_exptl_crystal_density_diffrn 1.373
_exptl_crystal_description block
_exptl_crystal_F_000 2504
_exptl_crystal_preparation synthesis
_exptl_crystal_recrystallization_method synthesis
_exptl_crystal_size_max 0.17
_exptl_crystal_size_mid 0.15
_exptl_crystal_size_min 0.11
_refine_diff_density_max 0.876
_refine_diff_density_min -0.457
_refine_diff_density_rms 0.058
_refine_ls_extinction_method none
_refine_ls_goodness_of_fit_ref 1.013
_refine_ls_hydrogen_treatment constr
_refine_ls_matrix_type full
_refine_ls_number_parameters 777
_refine_ls_number_reflns 11646
_refine_ls_number_restraints 0
_refine_ls_restrained_S_all 1.013
_refine_ls_R_factor_all 0.0691
_refine_ls_R_factor_gt 0.0519
_refine_ls_shift/su_max 0.001
_refine_ls_shift/su_mean 0.000
_refine_ls_structure_factor_coef Fsqd
_refine_ls_weighting_details 'w=1/[\s^2^(Fo^2^)+(0.0759P)^2^+5.3322P] where P=(Fo^2^+2Fc^2^)/3'
_refine_ls_weighting_scheme calc
_refine_ls_wR_factor_gt 0.1379
_refine_ls_wR_factor_ref 0.1515
_reflns_Friedel_coverage 0.000
_reflns_number_gt 9132
_reflns_number_total 11646
_reflns_threshold_expression 'I > 2\s(I)'
_cod_data_source_file d4dt03322a2.cif
_cod_data_source_block iprstar_thf_pent
_cod_database_code 7717683
_shelx_shelxl_version_number 2019/3
_shelx_space_group_comment
;
The symmetry employed for this shelxl refinement is uniquely defined
by the following loop, which should always be used as a source of
symmetry information in preference to the above space-group names.
They are only intended as comments.
;
_shelx_estimated_absorpt_t_max 0.882
_shelx_estimated_absorpt_t_min 0.825
_olex2_refinement_description
;
1. Fixed Uiso
 At 1.2 times of:
  All C(H) groups
 At 1.5 times of:
  All C(H,H,H) groups
2.a Ternary CH refined with riding coordinates:
 C11(H11), C24(H24), C46(H46), C59(H59)
2.b Aromatic/amide H refined with riding coordinates:
 C2(H2), C3(H3), C6(H6), C8(H8), C13(H13), C14(H14), C15(H15), C16(H16),
 C17(H17), C19(H19), C20(H20), C21(H21), C22(H22), C23(H23), C26(H26), C27(H27),
  C28(H28), C29(H29), C30(H30), C32(H32), C33(H33), C34(H34), C37(H37),
 C38(H38), C41(H41), C43(H43), C48(H48), C49(H49), C50(H50), C51(H51), C52(H52),
  C54(H54), C55(H55), C56(H56), C57(H57), C58(H58), C61(H61), C62(H62),
 C63(H63), C64(H64), C65(H65), C67(H67), C68(H68), C69(H69), C70(H70), C71(H71)
2.c Idealised Me refined as rotating group:
 C10(H10A,H10B,H10C), C45(H45A,H45B,H45C)
;
_olex2_exptl_crystal_mounting_method 'mounted on a LithoLoop'
_olex2_submission_special_instructions 'No special instructions were received'
_oxdiff_exptl_absorpt_empirical_details
;
Empirical correction (ABSPACK) includes:
- Absorption correction using spherical harmonics
- Frame scaling
- B-factor correction
;

loop_
_space_group_symop_operation_xyz
'x, y, z'
'-x+1/2, y+1/2, -z+1/2'
'-x, -y, -z'
'x-1/2, -y-1/2, z-1/2'

loop_
_atom_site_label
_atom_site_type_symbol
_atom_site_fract_x
_atom_site_fract_y
_atom_site_fract_z
_atom_site_U_iso_or_equiv
_atom_site_adp_type
_atom_site_occupancy
_atom_site_site_symmetry_order
_atom_site_calc_flag
_atom_site_refinement_flags_posn
_atom_site_refinement_flags_adp
_atom_site_refinement_flags_occupancy
_atom_site_disorder_assembly
_atom_site_disorder_group
Cu1 Cu 0.30492(3) 0.32495(2) 0.55209(2) 0.02985(11) Uani 1 1 d . . . . .
F1 F 0.34650(16) 0.33478(14) 0.39869(12) 0.0835(8) Uani 1 1 d . . . . .
F2 F 0.28046(18) 0.24736(11) 0.42184(11) 0.0706(6) Uani 1 1 d . . . . .
F3 F 0.21891(18) 0.29681(14) 0.32846(9) 0.0804(7) Uani 1 1 d . . . . .
F4 F 0.2204(2) 0.43201(12) 0.36166(10) 0.0911(9) Uani 1 1 d . . . . .
F5 F 0.0717(2) 0.38270(13) 0.32153(10) 0.0940(9) Uani 1 1 d . . . . .
F6 F 0.0909(2) 0.44177(12) 0.40349(12) 0.0939(9) Uani 1 1 d . . . . .
F7 F 0.12489(15) 0.25533(10) 0.47052(9) 0.0585(5) Uani 1 1 d . . . . .
F8 F 0.0510(2) 0.26945(15) 0.37111(10) 0.0943(9) Uani 1 1 d . . . . .
F9 F 0.02062(16) 0.33521(14) 0.43921(12) 0.0791(7) Uani 1 1 d . . . . .
O1 O 0.23446(16) 0.36724(10) 0.47886(9) 0.0432(5) Uani 1 1 d . . . . .
N1 N 0.38690(14) 0.22081(10) 0.63941(9) 0.0252(4) Uani 1 1 d . . . . .
N2 N 0.44858(15) 0.31148(10) 0.67922(9) 0.0252(4) Uani 1 1 d . . . . .
C1 C 0.38161(17) 0.28509(12) 0.62675(11) 0.0256(5) Uani 1 1 d . . . . .
C2 C 0.49505(18) 0.26451(12) 0.72318(11) 0.0278(5) Uani 1 1 d . . . . .
H2 H 0.544654 0.271337 0.763146 0.033 Uiso 1 1 calc R U . . .
C3 C 0.45615(18) 0.20720(12) 0.69818(11) 0.0289(5) Uani 1 1 d . . . . .
H3 H 0.472834 0.165838 0.717040 0.035 Uiso 1 1 calc R U . . .
C4 C 0.33297(18) 0.17502(11) 0.59197(11) 0.0265(5) Uani 1 1 d . . . . .
C5 C 0.22845(18) 0.16309(12) 0.58476(11) 0.0281(5) Uani 1 1 d . . . . .
C6 C 0.17742(19) 0.12267(12) 0.53479(12) 0.0316(5) Uani 1 1 d . . . . .
H6 H 0.106706 0.113158 0.529150 0.038 Uiso 1 1 calc R U . . .
C7 C 0.2275(2) 0.09578(13) 0.49279(12) 0.0335(5) Uani 1 1 d . . . . .
C8 C 0.33178(19) 0.10772(13) 0.50263(12) 0.0324(5) Uani 1 1 d . . . . .
H8 H 0.366502 0.088718 0.474782 0.039 Uiso 1 1 calc R U . . .
C9 C 0.38660(18) 0.14694(12) 0.55241(11) 0.0300(5) Uani 1 1 d . . . . .
C10 C 0.1691(2) 0.05459(17) 0.43757(15) 0.0476(7) Uani 1 1 d . . . . .
H10A H 0.112505 0.032585 0.448956 0.071 Uiso 1 1 calc R U . . .
H10B H 0.215654 0.022444 0.427780 0.071 Uiso 1 1 calc R U . . .
H10C H 0.141089 0.081938 0.400040 0.071 Uiso 1 1 calc R U . . .
C11 C 0.50250(19) 0.15717(14) 0.56701(12) 0.0356(6) Uani 1 1 d . . . . .
H11 H 0.516907 0.200570 0.587667 0.043 Uiso 1 1 calc R U . . .
C12 C 0.54199(19) 0.15973(17) 0.50767(13) 0.0434(7) Uani 1 1 d . . . . .
C13 C 0.5499(2) 0.21866(19) 0.48038(14) 0.0500(8) Uani 1 1 d . . . . .
H13 H 0.527654 0.256541 0.497193 0.060 Uiso 1 1 calc R U . . .
C14 C 0.5906(3) 0.2234(3) 0.42796(16) 0.0679(11) Uani 1 1 d . . . . .
H14 H 0.596058 0.264232 0.409359 0.081 Uiso 1 1 calc R U . . .
C15 C 0.6225(3) 0.1686(3) 0.40380(17) 0.0735(14) Uani 1 1 d . . . . .
H15 H 0.651168 0.171570 0.368748 0.088 Uiso 1 1 calc R U . . .
C16 C 0.6134(3) 0.1099(3) 0.42971(19) 0.0717(13) Uani 1 1 d . . . . .
H16 H 0.633807 0.072163 0.411712 0.086 Uiso 1 1 calc R U . . .
C17 C 0.5745(2) 0.1045(2) 0.48225(16) 0.0567(9) Uani 1 1 d . . . . .
H17 H 0.570107 0.063454 0.500693 0.068 Uiso 1 1 calc R U . . .
C18 C 0.5611(2) 0.10862(16) 0.61628(13) 0.0442(7) Uani 1 1 d . . . . .
C19 C 0.6554(2) 0.1269(2) 0.65762(15) 0.0583(9) Uani 1 1 d . . . . .
H19 H 0.682383 0.168712 0.654254 0.070 Uiso 1 1 calc R U . . .
C20 C 0.7100(3) 0.0841(3) 0.70372(18) 0.0771(13) Uani 1 1 d . . . . .
H20 H 0.774209 0.096938 0.731846 0.093 Uiso 1 1 calc R U . . .
C21 C 0.6725(4) 0.0235(2) 0.7092(2) 0.0825(14) Uani 1 1 d . . . . .
H21 H 0.710465 -0.005541 0.740702 0.099 Uiso 1 1 calc R U . . .
C22 C 0.5795(4) 0.0053(2) 0.6686(2) 0.0848(15) Uani 1 1 d . . . . .
H22 H 0.552921 -0.036572 0.672200 0.102 Uiso 1 1 calc R U . . .
C23 C 0.5243(3) 0.04776(17) 0.62243(17) 0.0642(10) Uani 1 1 d . . . . .
H23 H 0.460070 0.034598 0.594614 0.077 Uiso 1 1 calc R U . . .
C24 C 0.17526(19) 0.19487(13) 0.63053(12) 0.0309(5) Uani 1 1 d . . . . .
H24 H 0.190880 0.242039 0.630421 0.037 Uiso 1 1 calc R U . . .
C25 C 0.2180(2) 0.17217(14) 0.69963(12) 0.0353(6) Uani 1 1 d . . . . .
C26 C 0.2045(2) 0.21117(17) 0.74881(14) 0.0467(7) Uani 1 1 d . . . . .
H26 H 0.169408 0.251220 0.738939 0.056 Uiso 1 1 calc R U . . .
C27 C 0.2419(3) 0.1919(2) 0.81214(15) 0.0604(10) Uani 1 1 d . . . . .
H27 H 0.232397 0.219036 0.845194 0.072 Uiso 1 1 calc R U . . .
C28 C 0.2927(3) 0.1338(2) 0.82755(14) 0.0578(10) Uani 1 1 d . . . . .
H28 H 0.317077 0.120592 0.870909 0.069 Uiso 1 1 calc R U . . .
C29 C 0.3076(3) 0.09522(17) 0.77968(14) 0.0498(8) Uani 1 1 d . . . . .
H29 H 0.343633 0.055541 0.789943 0.060 Uiso 1 1 calc R U . . .
C30 C 0.2698(2) 0.11422(14) 0.71591(12) 0.0394(6) Uani 1 1 d . . . . .
H30 H 0.279881 0.086940 0.683132 0.047 Uiso 1 1 calc R U . . .
C31 C 0.0583(2) 0.18881(14) 0.60846(12) 0.0345(6) Uani 1 1 d . . . . .
C32 C 0.0082(2) 0.13396(15) 0.62211(14) 0.0415(6) Uani 1 1 d . . . . .
H32 H 0.047046 0.099767 0.646409 0.050 Uiso 1 1 calc R U . . .
C33 C -0.0986(2) 0.12943(18) 0.60009(15) 0.0500(8) Uani 1 1 d . . . . .
H33 H -0.132381 0.092178 0.609736 0.060 Uiso 1 1 calc R U . . .
C34 C -0.1560(2) 0.1787(2) 0.56425(15) 0.0572(10) Uani 1 1 d . . . . .
H34 H -0.228730 0.174965 0.548651 0.069 Uiso 1 1 calc R U . . .
C37 C -0.1070(2) 0.2334(2) 0.55133(15) 0.0540(8) Uani 1 1 d . . . . .
H37 H -0.146111 0.267507 0.527095 0.065 Uiso 1 1 calc R U . . .
C38 C -0.0001(2) 0.23849(16) 0.57387(13) 0.0430(7) Uani 1 1 d . . . . .
H38 H 0.033069 0.276522 0.565392 0.052 Uiso 1 1 calc R U . . .
C39 C 0.46637(17) 0.37970(12) 0.68740(10) 0.0261(5) Uani 1 1 d . . . . .
C40 C 0.54588(17) 0.40767(12) 0.66713(11) 0.0272(5) Uani 1 1 d . . . . .
C41 C 0.56066(18) 0.47381(12) 0.67473(11) 0.0298(5) Uani 1 1 d . . . . .
H41 H 0.615108 0.493544 0.661878 0.036 Uiso 1 1 calc R U . . .
C42 C 0.49765(18) 0.51201(12) 0.70074(12) 0.0308(5) Uani 1 1 d . . . . .
C43 C 0.41901(18) 0.48233(12) 0.71990(12) 0.0302(5) Uani 1 1 d . . . . .
H43 H 0.375659 0.508088 0.737566 0.036 Uiso 1 1 calc R U . . .
C44 C 0.40169(17) 0.41616(12) 0.71407(11) 0.0269(5) Uani 1 1 d . . . . .
C45 C 0.5108(2) 0.58446(13) 0.70648(14) 0.0388(6) Uani 1 1 d . . . . .
H45A H 0.530061 0.596760 0.751686 0.058 Uiso 1 1 calc R U . . .
H45B H 0.445927 0.605571 0.684119 0.058 Uiso 1 1 calc R U . . .
H45C H 0.565060 0.597973 0.687340 0.058 Uiso 1 1 calc R U . . .
C46 C 0.31425(18) 0.38460(12) 0.73467(11) 0.0285(5) Uani 1 1 d . . . . .
H46 H 0.321614 0.337058 0.729363 0.034 Uiso 1 1 calc R U . . .
C47 C 0.33113(19) 0.39590(13) 0.80582(12) 0.0332(5) Uani 1 1 d . . . . .
C48 C 0.3005(3) 0.45232(14) 0.82919(13) 0.0442(7) Uani 1 1 d . . . . .
H48 H 0.260876 0.483376 0.800610 0.053 Uiso 1 1 calc R U . . .
C49 C 0.3281(3) 0.46336(17) 0.89500(15) 0.0561(9) Uani 1 1 d . . . . .
H49 H 0.308964 0.502600 0.911160 0.067 Uiso 1 1 calc R U . . .
C50 C 0.3827(3) 0.4176(2) 0.93642(14) 0.0587(10) Uani 1 1 d . . . . .
H50 H 0.401842 0.425645 0.981115 0.070 Uiso 1 1 calc R U . . .
C51 C 0.4098(2) 0.36075(19) 0.91388(15) 0.0537(8) Uani 1 1 d . . . . .
H51 H 0.445759 0.328764 0.942838 0.064 Uiso 1 1 calc R U . . .
C52 C 0.3847(2) 0.34989(15) 0.84892(14) 0.0409(6) Uani 1 1 d . . . . .
H52 H 0.404348 0.310461 0.833383 0.049 Uiso 1 1 calc R U . . .
C53 C 0.20783(18) 0.40266(12) 0.69191(12) 0.0295(5) Uani 1 1 d . . . . .
C54 C 0.19444(19) 0.42342(13) 0.62915(12) 0.0325(5) Uani 1 1 d . . . . .
H54 H 0.253159 0.431358 0.614428 0.039 Uiso 1 1 calc R U . . .
C55 C 0.0969(2) 0.43261(14) 0.58801(14) 0.0402(6) Uani 1 1 d . . . . .
H55 H 0.089347 0.445973 0.545245 0.048 Uiso 1 1 calc R U . . .
C56 C 0.0108(2) 0.42246(17) 0.60885(16) 0.0494(7) Uani 1 1 d . . . . .
H56 H -0.056093 0.428618 0.580608 0.059 Uiso 1 1 calc R U . . .
C57 C 0.0227(2) 0.40322(18) 0.67129(16) 0.0522(8) Uani 1 1 d . . . . .
H57 H -0.036255 0.397054 0.686200 0.063 Uiso 1 1 calc R U . . .
C58 C 0.1201(2) 0.39288(15) 0.71223(14) 0.0412(6) Uani 1 1 d . . . . .
H58 H 0.127027 0.378929 0.754755 0.049 Uiso 1 1 calc R U . . .
C59 C 0.61255(18) 0.36610(12) 0.63681(11) 0.0292(5) Uani 1 1 d . . . . .
H59 H 0.571149 0.326342 0.621355 0.035 Uiso 1 1 calc R U . . .
C60 C 0.62650(19) 0.39881(13) 0.57689(11) 0.0315(5) Uani 1 1 d . . . . .
C61 C 0.5428(2) 0.40048(16) 0.52290(13) 0.0429(7) Uani 1 1 d . . . . .
H61 H 0.480203 0.380382 0.524027 0.051 Uiso 1 1 calc R U . . .
C62 C 0.5485(2) 0.43072(18) 0.46754(14) 0.0511(8) Uani 1 1 d . . . . .
H62 H 0.490604 0.430786 0.430893 0.061 Uiso 1 1 calc R U . . .
C63 C 0.6384(2) 0.46076(18) 0.46560(14) 0.0522(8) Uani 1 1 d . . . . .
H63 H 0.642851 0.481249 0.427474 0.063 Uiso 1 1 calc R U . . .
C64 C 0.7217(2) 0.46104(19) 0.51907(15) 0.0536(8) Uani 1 1 d . . . . .
H64 H 0.783246 0.482635 0.518113 0.064 Uiso 1 1 calc R U . . .
C65 C 0.7161(2) 0.42968(16) 0.57473(13) 0.0428(7) Uani 1 1 d . . . . .
H65 H 0.774144 0.429563 0.611298 0.051 Uiso 1 1 calc R U . . .
C66 C 0.71201(18) 0.34251(13) 0.68419(12) 0.0304(5) Uani 1 1 d . . . . .
C67 C 0.7426(2) 0.36014(14) 0.74813(13) 0.0367(6) Uani 1 1 d . . . . .
H67 H 0.702350 0.390198 0.763756 0.044 Uiso 1 1 calc R U . . .
C68 C 0.8311(2) 0.33448(15) 0.78965(13) 0.0428(6) Uani 1 1 d . . . . .
H68 H 0.851270 0.347449 0.833192 0.051 Uiso 1 1 calc R U . . .
C69 C 0.8898(2) 0.29032(16) 0.76802(14) 0.0455(7) Uani 1 1 d . . . . .
H69 H 0.949917 0.272456 0.796547 0.055 Uiso 1 1 calc R U . . .
C70 C 0.8604(2) 0.27220(17) 0.70438(15) 0.0469(7) Uani 1 1 d . . . . .
H70 H 0.900735 0.242015 0.689037 0.056 Uiso 1 1 calc R U . . .
C71 C 0.7724(2) 0.29792(15) 0.66305(13) 0.0393(6) Uani 1 1 d . . . . .
H71 H 0.752790 0.284968 0.619502 0.047 Uiso 1 1 calc R U . . .
C72 C 0.1854(2) 0.34332(14) 0.42120(12) 0.0382(6) Uani 1 1 d . . . . .
C73 C 0.1403(4) 0.4016(2) 0.37576(17) 0.0711(12) Uani 1 1 d . . . . .
C74 C 0.2573(3) 0.3050(2) 0.39159(16) 0.0585(9) Uani 1 1 d . . . . .
C75 C 0.0941(2) 0.30086(18) 0.42516(14) 0.0501(7) Uani 1 1 d . . . . .

loop_
_atom_site_aniso_label
_atom_site_aniso_U_11
_atom_site_aniso_U_22
_atom_site_aniso_U_33
_atom_site_aniso_U_23
_atom_site_aniso_U_13
_atom_site_aniso_U_12
Cu1 0.02855(19) 0.0347(2) 0.02437(18) 0.00098(14) 0.00423(14) -0.00204(15)
F1 0.0474(11) 0.132(2) 0.0761(15) 0.0145(14) 0.0258(11) -0.0157(13)
F2 0.0729(14) 0.0662(13) 0.0767(14) -0.0084(11) 0.0274(12) 0.0169(11)
F3 0.0690(14) 0.131(2) 0.0396(10) -0.0151(12) 0.0127(10) 0.0117(14)
F4 0.140(2) 0.0742(15) 0.0503(12) 0.0139(11) 0.0118(13) -0.0476(16)
F5 0.115(2) 0.0883(17) 0.0469(11) 0.0068(11) -0.0298(12) 0.0081(15)
F6 0.111(2) 0.0697(15) 0.0773(16) 0.0047(13) -0.0124(14) 0.0421(15)
F7 0.0629(12) 0.0649(12) 0.0501(10) 0.0122(9) 0.0198(9) -0.0137(10)
F8 0.1063(19) 0.130(2) 0.0409(11) -0.0141(12) 0.0108(11) -0.0746(18)
F9 0.0480(11) 0.117(2) 0.0790(15) 0.0092(14) 0.0284(11) 0.0193(12)
O1 0.0523(12) 0.0399(10) 0.0287(9) 0.0004(8) -0.0029(8) -0.0006(9)
N1 0.0248(9) 0.0290(10) 0.0230(9) -0.0004(7) 0.0084(8) -0.0006(8)
N2 0.0240(9) 0.0300(10) 0.0216(9) 0.0006(7) 0.0062(7) -0.0004(8)
C1 0.0223(10) 0.0325(12) 0.0236(10) -0.0012(9) 0.0090(9) -0.0026(9)
C2 0.0248(11) 0.0358(13) 0.0224(10) 0.0028(9) 0.0059(9) 0.0023(10)
C3 0.0272(11) 0.0342(13) 0.0257(11) 0.0023(9) 0.0076(9) 0.0013(10)
C4 0.0269(11) 0.0273(11) 0.0253(11) -0.0024(9) 0.0070(9) -0.0015(9)
C5 0.0279(12) 0.0297(12) 0.0292(11) 0.0005(9) 0.0120(10) -0.0007(9)
C6 0.0279(12) 0.0350(13) 0.0336(12) -0.0038(10) 0.0116(10) -0.0047(10)
C7 0.0333(13) 0.0357(13) 0.0321(12) -0.0057(10) 0.0105(10) -0.0028(11)
C8 0.0314(12) 0.0377(13) 0.0310(12) -0.0052(10) 0.0134(10) -0.0006(11)
C9 0.0263(12) 0.0359(13) 0.0286(11) -0.0013(10) 0.0089(10) 0.0000(10)
C10 0.0383(15) 0.0616(19) 0.0456(16) -0.0226(14) 0.0161(13) -0.0137(14)
C11 0.0255(12) 0.0492(15) 0.0332(13) -0.0107(11) 0.0100(10) -0.0001(11)
C12 0.0204(11) 0.075(2) 0.0362(14) -0.0178(14) 0.0101(10) -0.0060(13)
C13 0.0329(14) 0.081(2) 0.0378(15) -0.0042(15) 0.0120(12) -0.0018(15)
C14 0.0431(17) 0.123(4) 0.0389(17) 0.000(2) 0.0141(14) -0.011(2)
C15 0.0394(17) 0.147(4) 0.0394(17) -0.029(2) 0.0197(15) -0.020(2)
C16 0.0373(17) 0.123(4) 0.062(2) -0.049(2) 0.0259(16) -0.017(2)
C17 0.0354(15) 0.083(2) 0.0545(18) -0.0305(18) 0.0180(14) -0.0070(16)
C18 0.0324(14) 0.0617(19) 0.0356(14) -0.0144(13) 0.0043(11) 0.0103(13)
C19 0.0315(15) 0.096(3) 0.0431(17) -0.0076(17) 0.0032(13) 0.0031(16)
C20 0.0450(19) 0.121(4) 0.052(2) -0.014(2) -0.0090(16) 0.023(2)
C21 0.080(3) 0.080(3) 0.063(2) -0.012(2) -0.021(2) 0.041(2)
C22 0.095(3) 0.054(2) 0.076(3) -0.0045(19) -0.024(2) 0.023(2)
C23 0.063(2) 0.0492(19) 0.058(2) -0.0094(16) -0.0187(17) 0.0103(17)
C24 0.0280(12) 0.0346(13) 0.0337(12) -0.0047(10) 0.0146(10) -0.0048(10)
C25 0.0303(12) 0.0479(15) 0.0321(13) -0.0087(11) 0.0161(10) -0.0140(11)
C26 0.0420(15) 0.0597(19) 0.0452(16) -0.0165(14) 0.0236(13) -0.0160(14)
C27 0.059(2) 0.093(3) 0.0376(16) -0.0262(17) 0.0275(15) -0.035(2)
C28 0.058(2) 0.085(3) 0.0294(14) -0.0031(15) 0.0105(14) -0.0326(19)
C29 0.0529(18) 0.0579(19) 0.0351(14) 0.0039(13) 0.0063(13) -0.0203(15)
C30 0.0453(15) 0.0443(15) 0.0283(12) -0.0027(11) 0.0100(11) -0.0154(12)
C31 0.0294(13) 0.0453(15) 0.0328(13) -0.0102(11) 0.0156(11) -0.0038(11)
C32 0.0354(14) 0.0505(17) 0.0450(15) -0.0146(13) 0.0220(12) -0.0114(12)
C33 0.0366(15) 0.068(2) 0.0529(18) -0.0274(16) 0.0252(14) -0.0182(15)
C34 0.0280(14) 0.101(3) 0.0463(17) -0.0297(18) 0.0156(13) -0.0078(17)
C37 0.0375(15) 0.087(3) 0.0384(15) -0.0096(16) 0.0123(13) 0.0101(16)
C38 0.0374(14) 0.0577(18) 0.0367(14) -0.0054(13) 0.0148(12) 0.0034(13)
C39 0.0233(11) 0.0318(12) 0.0215(10) 0.0013(9) 0.0034(9) -0.0014(9)
C40 0.0212(10) 0.0364(13) 0.0227(10) 0.0011(9) 0.0042(9) -0.0005(9)
C41 0.0223(11) 0.0373(13) 0.0290(11) 0.0018(10) 0.0060(9) -0.0048(10)
C42 0.0243(11) 0.0340(13) 0.0318(12) 0.0004(10) 0.0040(10) -0.0027(10)
C43 0.0254(11) 0.0325(12) 0.0332(12) -0.0002(10) 0.0093(10) 0.0018(10)
C44 0.0228(11) 0.0334(12) 0.0242(11) 0.0016(9) 0.0059(9) -0.0005(9)
C45 0.0344(13) 0.0328(13) 0.0496(16) 0.0001(12) 0.0125(12) -0.0042(11)
C46 0.0253(11) 0.0316(12) 0.0301(12) -0.0008(9) 0.0104(9) -0.0009(9)
C47 0.0306(12) 0.0396(14) 0.0311(12) 0.0035(10) 0.0113(10) -0.0084(11)
C48 0.0654(19) 0.0372(14) 0.0353(14) 0.0006(11) 0.0228(14) -0.0064(14)
C49 0.083(2) 0.0501(18) 0.0431(16) -0.0099(14) 0.0308(17) -0.0219(17)
C50 0.062(2) 0.085(3) 0.0280(14) 0.0023(15) 0.0107(14) -0.0274(19)
C51 0.0417(16) 0.077(2) 0.0387(16) 0.0158(16) 0.0057(13) -0.0089(16)
C52 0.0305(13) 0.0530(17) 0.0411(14) 0.0103(13) 0.0131(11) -0.0024(12)
C53 0.0262(11) 0.0314(12) 0.0320(12) -0.0019(10) 0.0099(10) -0.0008(10)
C54 0.0283(12) 0.0372(13) 0.0339(12) -0.0005(10) 0.0118(10) -0.0001(10)
C55 0.0335(13) 0.0484(16) 0.0367(14) 0.0021(12) 0.0066(11) 0.0014(12)
C56 0.0265(13) 0.065(2) 0.0529(18) 0.0066(15) 0.0052(12) 0.0023(13)
C57 0.0259(13) 0.073(2) 0.0615(19) 0.0108(17) 0.0182(13) 0.0021(14)
C58 0.0312(13) 0.0537(17) 0.0428(15) 0.0071(13) 0.0174(12) 0.0042(12)
C59 0.0236(11) 0.0370(13) 0.0281(11) 0.0003(10) 0.0090(9) -0.0013(10)
C60 0.0274(12) 0.0408(14) 0.0277(12) 0.0010(10) 0.0097(10) -0.0003(10)
C61 0.0318(13) 0.0626(19) 0.0329(13) 0.0062(13) 0.0069(11) -0.0084(13)
C62 0.0398(15) 0.078(2) 0.0313(14) 0.0102(14) 0.0025(12) -0.0098(15)
C63 0.0486(17) 0.075(2) 0.0337(14) 0.0167(14) 0.0119(13) -0.0072(16)
C64 0.0358(15) 0.081(2) 0.0449(16) 0.0157(16) 0.0129(13) -0.0110(15)
C65 0.0298(13) 0.0653(19) 0.0330(13) 0.0099(13) 0.0081(11) -0.0053(13)
C66 0.0249(11) 0.0382(13) 0.0291(12) 0.0034(10) 0.0093(10) -0.0014(10)
C67 0.0352(13) 0.0421(15) 0.0324(12) -0.0008(11) 0.0089(11) 0.0011(11)
C68 0.0404(15) 0.0542(17) 0.0301(13) 0.0016(12) 0.0036(11) 0.0004(13)
C69 0.0336(14) 0.0589(19) 0.0398(15) 0.0062(13) 0.0034(12) 0.0089(13)
C70 0.0343(14) 0.0600(19) 0.0460(16) -0.0013(14) 0.0105(12) 0.0105(14)
C71 0.0307(13) 0.0542(17) 0.0328(13) -0.0008(12) 0.0087(11) 0.0057(12)
C72 0.0392(14) 0.0436(15) 0.0276(12) 0.0020(11) 0.0024(11) -0.0033(12)
C73 0.095(3) 0.062(2) 0.0396(17) 0.0042(16) -0.0086(19) -0.014(2)
C74 0.0454(18) 0.088(3) 0.0423(17) -0.0048(17) 0.0118(14) -0.0033(18)
C75 0.0451(17) 0.067(2) 0.0346(14) -0.0023(14) 0.0053(13) -0.0048(15)

loop_
_atom_type_symbol
_atom_type_description
_atom_type_scat_dispersion_real
_atom_type_scat_dispersion_imag
_atom_type_scat_source
C C 0.0181 0.0091 'International Tables Vol C Tables 4.2.6.8 and 6.1.1.4'
H H 0.0000 0.0000 'International Tables Vol C Tables 4.2.6.8 and 6.1.1.4'
Cu Cu -1.9646 0.5888 'International Tables Vol C Tables 4.2.6.8 and 6.1.1.4'
F F 0.0727 0.0534 'International Tables Vol C Tables 4.2.6.8 and 6.1.1.4'
N N 0.0311 0.0180 'International Tables Vol C Tables 4.2.6.8 and 6.1.1.4'
O O 0.0492 0.0322 'International Tables Vol C Tables 4.2.6.8 and 6.1.1.4'

loop_
_exptl_crystal_face_index_h
_exptl_crystal_face_index_k
_exptl_crystal_face_index_l
_exptl_crystal_face_perp_dist
8 0 -9 0.0551
-8 0 9 0.0551
3 -4 10 0.0759
-3 4 -10 0.0759
7 3 3 0.0655
-7 -3 -3 0.0655
-3 12 5 0.0661
3 -12 -5 0.0661
7 8 -5 0.0561
-7 -8 5 0.0561

loop_
_geom_angle_atom_site_label_1
_geom_angle_atom_site_label_2
_geom_angle_atom_site_label_3
_geom_angle
_geom_angle_site_symmetry_1
_geom_angle_site_symmetry_3
_geom_angle_publ_flag
O1 Cu1 C1 177.13(10) . . ?
C72 O1 Cu1 129.70(18) . . ?
C1 N1 C3 111.7(2) . . ?
C1 N1 C4 120.80(19) . . ?
C3 N1 C4 127.1(2) . . ?
C1 N2 C2 111.5(2) . . ?
C1 N2 C39 123.31(19) . . ?
C2 N2 C39 125.22(19) . . ?
N1 C1 Cu1 126.72(17) . . ?
N1 C1 N2 103.79(19) . . ?
N2 C1 Cu1 129.40(18) . . ?
N2 C2 H2 126.6 . . ?
C3 C2 N2 106.7(2) . . ?
C3 C2 H2 126.6 . . ?
N1 C3 H3 126.9 . . ?
C2 C3 N1 106.3(2) . . ?
C2 C3 H3 126.9 . . ?
C5 C4 N1 119.3(2) . . ?
C9 C4 N1 118.0(2) . . ?
C9 C4 C5 122.6(2) . . ?
C4 C5 C24 119.6(2) . . ?
C6 C5 C4 117.3(2) . . ?
C6 C5 C24 123.2(2) . . ?
C5 C6 H6 119.1 . . ?
C5 C6 C7 121.8(2) . . ?
C7 C6 H6 119.1 . . ?
C6 C7 C10 120.5(2) . . ?
C8 C7 C6 119.0(2) . . ?
C8 C7 C10 120.5(2) . . ?
C7 C8 H8 119.3 . . ?
C7 C8 C9 121.4(2) . . ?
C9 C8 H8 119.3 . . ?
C4 C9 C11 119.5(2) . . ?
C8 C9 C4 117.9(2) . . ?
C8 C9 C11 122.5(2) . . ?
C7 C10 H10A 109.5 . . ?
C7 C10 H10B 109.5 . . ?
C7 C10 H10C 109.5 . . ?
H10A C10 H10B 109.5 . . ?
H10A C10 H10C 109.5 . . ?
H10B C10 H10C 109.5 . . ?
C9 C11 H11 106.2 . . ?
C9 C11 C12 114.1(2) . . ?
C12 C11 H11 106.2 . . ?
C18 C11 C9 110.9(2) . . ?
C18 C11 H11 106.2 . . ?
C18 C11 C12 112.5(2) . . ?
C13 C12 C11 118.9(3) . . ?
C13 C12 C17 119.0(3) . . ?
C17 C12 C11 122.0(3) . . ?
C12 C13 H13 119.7 . . ?
C12 C13 C14 120.6(4) . . ?
C14 C13 H13 119.7 . . ?
C13 C14 H14 120.3 . . ?
C15 C14 C13 119.5(4) . . ?
C15 C14 H14 120.3 . . ?
C14 C15 H15 119.8 . . ?
C16 C15 C14 120.4(3) . . ?
C16 C15 H15 119.8 . . ?
C15 C16 H16 119.6 . . ?
C15 C16 C17 120.8(4) . . ?
C17 C16 H16 119.6 . . ?
C12 C17 H17 120.2 . . ?
C16 C17 C12 119.6(4) . . ?
C16 C17 H17 120.2 . . ?
C19 C18 C11 118.6(3) . . ?
C23 C18 C11 122.9(3) . . ?
C23 C18 C19 118.5(3) . . ?
C18 C19 H19 120.0 . . ?
C20 C19 C18 120.0(4) . . ?
C20 C19 H19 120.0 . . ?
C19 C20 H20 119.6 . . ?
C21 C20 C19 120.8(4) . . ?
C21 C20 H20 119.6 . . ?
C20 C21 H21 120.3 . . ?
C20 C21 C22 119.4(4) . . ?
C22 C21 H21 120.3 . . ?
C21 C22 H22 119.9 . . ?
C21 C22 C23 120.2(4) . . ?
C23 C22 H22 119.9 . . ?
C18 C23 C22 121.1(3) . . ?
C18 C23 H23 119.5 . . ?
C22 C23 H23 119.5 . . ?
C5 C24 H24 106.3 . . ?
C25 C24 C5 113.1(2) . . ?
C25 C24 H24 106.3 . . ?
C31 C24 C5 113.2(2) . . ?
C31 C24 H24 106.3 . . ?
C31 C24 C25 111.0(2) . . ?
C26 C25 C24 119.0(3) . . ?
C30 C25 C24 122.9(2) . . ?
C30 C25 C26 118.1(3) . . ?
C25 C26 H26 119.7 . . ?
C27 C26 C25 120.5(3) . . ?
C27 C26 H26 119.7 . . ?
C26 C27 H27 119.6 . . ?
C28 C27 C26 120.7(3) . . ?
C28 C27 H27 119.6 . . ?
C27 C28 H28 120.3 . . ?
C29 C28 C27 119.4(3) . . ?
C29 C28 H28 120.3 . . ?
C28 C29 H29 119.9 . . ?
C28 C29 C30 120.1(3) . . ?
C30 C29 H29 119.9 . . ?
C25 C30 C29 121.2(3) . . ?
C25 C30 H30 119.4 . . ?
C29 C30 H30 119.4 . . ?
C32 C31 C24 121.5(3) . . ?
C38 C31 C24 119.6(2) . . ?
C38 C31 C32 118.9(3) . . ?
C31 C32 H32 120.0 . . ?
C33 C32 C31 120.0(3) . . ?
C33 C32 H32 120.0 . . ?
C32 C33 H33 119.7 . . ?
C34 C33 C32 120.6(3) . . ?
C34 C33 H33 119.7 . . ?
C33 C34 H34 120.2 . . ?
C37 C34 C33 119.7(3) . . ?
C37 C34 H34 120.2 . . ?
C34 C37 H37 120.0 . . ?
C34 C37 C38 120.0(3) . . ?
C38 C37 H37 120.0 . . ?
C31 C38 C37 120.9(3) . . ?
C31 C38 H38 119.6 . . ?
C37 C38 H38 119.6 . . ?
C40 C39 N2 119.1(2) . . ?
C40 C39 C44 122.2(2) . . ?
C44 C39 N2 118.7(2) . . ?
C39 C40 C59 120.2(2) . . ?
C41 C40 C39 118.0(2) . . ?
C41 C40 C59 121.8(2) . . ?
C40 C41 H41 119.2 . . ?
C40 C41 C42 121.7(2) . . ?
C42 C41 H41 119.2 . . ?
C41 C42 C45 121.7(2) . . ?
C43 C42 C41 118.5(2) . . ?
C43 C42 C45 119.8(2) . . ?
C42 C43 H43 118.9 . . ?
C42 C43 C44 122.2(2) . . ?
C44 C43 H43 118.9 . . ?
C39 C44 C46 121.1(2) . . ?
C43 C44 C39 117.5(2) . . ?
C43 C44 C46 121.4(2) . . ?
C42 C45 H45A 109.5 . . ?
C42 C45 H45B 109.5 . . ?
C42 C45 H45C 109.5 . . ?
H45A C45 H45B 109.5 . . ?
H45A C45 H45C 109.5 . . ?
H45B C45 H45C 109.5 . . ?
C44 C46 H46 106.1 . . ?
C44 C46 C53 113.0(2) . . ?
C47 C46 C44 109.03(19) . . ?
C47 C46 H46 106.1 . . ?
C47 C46 C53 115.6(2) . . ?
C53 C46 H46 106.1 . . ?
C48 C47 C46 122.0(2) . . ?
C48 C47 C52 118.9(3) . . ?
C52 C47 C46 119.0(2) . . ?
C47 C48 H48 120.2 . . ?
C47 C48 C49 119.6(3) . . ?
C49 C48 H48 120.2 . . ?
C48 C49 H49 119.9 . . ?
C50 C49 C48 120.2(3) . . ?
C50 C49 H49 119.9 . . ?
C49 C50 H50 119.7 . . ?
C51 C50 C49 120.5(3) . . ?
C51 C50 H50 119.7 . . ?
C50 C51 H51 120.1 . . ?
C50 C51 C52 119.8(3) . . ?
C52 C51 H51 120.1 . . ?
C47 C52 H52 119.5 . . ?
C51 C52 C47 120.9(3) . . ?
C51 C52 H52 119.5 . . ?
C54 C53 C46 121.1(2) . . ?
C58 C53 C46 120.8(2) . . ?
C58 C53 C54 117.8(2) . . ?
C53 C54 H54 119.5 . . ?
C55 C54 C53 121.1(2) . . ?
C55 C54 H54 119.5 . . ?
C54 C55 H55 119.8 . . ?
C56 C55 C54 120.3(3) . . ?
C56 C55 H55 119.8 . . ?
C55 C56 H56 120.3 . . ?
C55 C56 C57 119.4(3) . . ?
C57 C56 H56 120.3 . . ?
C56 C57 H57 119.8 . . ?
C56 C57 C58 120.5(3) . . ?
C58 C57 H57 119.8 . . ?
C53 C58 H58 119.6 . . ?
C57 C58 C53 120.9(3) . . ?
C57 C58 H58 119.6 . . ?
C40 C59 H59 105.6 . . ?
C40 C59 C60 110.4(2) . . ?
C40 C59 C66 113.8(2) . . ?
C60 C59 H59 105.6 . . ?
C60 C59 C66 115.1(2) . . ?
C66 C59 H59 105.6 . . ?
C61 C60 C59 118.0(2) . . ?
C65 C60 C59 123.5(2) . . ?
C65 C60 C61 118.3(2) . . ?
C60 C61 H61 119.3 . . ?
C62 C61 C60 121.4(3) . . ?
C62 C61 H61 119.3 . . ?
C61 C62 H62 120.1 . . ?
C63 C62 C61 119.8(3) . . ?
C63 C62 H62 120.1 . . ?
C62 C63 H63 120.1 . . ?
C62 C63 C64 119.8(3) . . ?
C64 C63 H63 120.1 . . ?
C63 C64 H64 119.9 . . ?
C63 C64 C65 120.2(3) . . ?
C65 C64 H64 119.9 . . ?
C60 C65 C64 120.4(3) . . ?
C60 C65 H65 119.8 . . ?
C64 C65 H65 119.8 . . ?
C67 C66 C59 123.6(2) . . ?
C67 C66 C71 118.0(2) . . ?
C71 C66 C59 118.3(2) . . ?
C66 C67 H67 119.5 . . ?
C66 C67 C68 121.0(3) . . ?
C68 C67 H67 119.5 . . ?
C67 C68 H68 119.8 . . ?
C69 C68 C67 120.3(3) . . ?
C69 C68 H68 119.8 . . ?
C68 C69 H69 120.3 . . ?
C68 C69 C70 119.4(3) . . ?
C70 C69 H69 120.3 . . ?
C69 C70 H70 119.9 . . ?
C71 C70 C69 120.2(3) . . ?
C71 C70 H70 119.9 . . ?
C66 C71 H71 119.4 . . ?
C70 C71 C66 121.1(3) . . ?
C70 C71 H71 119.4 . . ?
O1 C72 C73 108.0(2) . . ?
O1 C72 C74 112.3(2) . . ?
O1 C72 C75 110.7(2) . . ?
C74 C72 C73 108.3(3) . . ?
C74 C72 C75 109.9(3) . . ?
C75 C72 C73 107.4(3) . . ?
F4 C73 C72 107.8(3) . . ?
F5 C73 F4 109.6(3) . . ?
F5 C73 C72 112.4(3) . . ?
F6 C73 F4 110.5(3) . . ?
F6 C73 F5 105.9(4) . . ?
F6 C73 C72 110.7(3) . . ?
F1 C74 F2 105.9(3) . . ?
F1 C74 F3 105.0(3) . . ?
F1 C74 C72 111.9(3) . . ?
F2 C74 C72 109.8(3) . . ?
F3 C74 F2 111.0(3) . . ?
F3 C74 C72 112.9(3) . . ?
F7 C75 C72 110.7(2) . . ?
F8 C75 F7 106.1(3) . . ?
F8 C75 C72 113.0(3) . . ?
F9 C75 F7 107.8(3) . . ?
F9 C75 F8 107.2(3) . . ?
F9 C75 C72 111.8(3) . . ?

loop_
_geom_bond_atom_site_label_1
_geom_bond_atom_site_label_2
_geom_bond_distance
_geom_bond_site_symmetry_2
_geom_bond_publ_flag
Cu1 O1 1.8369(18) . ?
Cu1 C1 1.861(2) . ?
F1 C74 1.325(4) . ?
F2 C74 1.357(5) . ?
F3 C74 1.339(4) . ?
F4 C73 1.359(5) . ?
F5 C73 1.342(4) . ?
F6 C73 1.315(5) . ?
F7 C75 1.346(4) . ?
F8 C75 1.329(4) . ?
F9 C75 1.325(4) . ?
O1 C72 1.342(3) . ?
N1 C1 1.358(3) . ?
N1 C3 1.388(3) . ?
N1 C4 1.442(3) . ?
N2 C1 1.360(3) . ?
N2 C2 1.387(3) . ?
N2 C39 1.437(3) . ?
C2 H2 0.9500 . ?
C2 C3 1.350(4) . ?
C3 H3 0.9500 . ?
C4 C5 1.400(3) . ?
C4 C9 1.399(3) . ?
C5 C6 1.394(3) . ?
C5 C24 1.531(3) . ?
C6 H6 0.9500 . ?
C6 C7 1.397(4) . ?
C7 C8 1.388(4) . ?
C7 C10 1.507(4) . ?
C8 H8 0.9500 . ?
C8 C9 1.392(3) . ?
C9 C11 1.524(3) . ?
C10 H10A 0.9800 . ?
C10 H10B 0.9800 . ?
C10 H10C 0.9800 . ?
C11 H11 1.0000 . ?
C11 C12 1.531(4) . ?
C11 C18 1.522(4) . ?
C12 C13 1.375(5) . ?
C12 C17 1.394(5) . ?
C13 H13 0.9500 . ?
C13 C14 1.403(4) . ?
C14 H14 0.9500 . ?
C14 C15 1.371(6) . ?
C15 H15 0.9500 . ?
C15 C16 1.360(7) . ?
C16 H16 0.9500 . ?
C16 C17 1.391(5) . ?
C17 H17 0.9500 . ?
C18 C19 1.394(4) . ?
C18 C23 1.375(5) . ?
C19 H19 0.9500 . ?
C19 C20 1.388(6) . ?
C20 H20 0.9500 . ?
C20 C21 1.371(7) . ?
C21 H21 0.9500 . ?
C21 C22 1.372(6) . ?
C22 H22 0.9500 . ?
C22 C23 1.388(5) . ?
C23 H23 0.9500 . ?
C24 H24 1.0000 . ?
C24 C25 1.529(4) . ?
C24 C31 1.524(3) . ?
C25 C26 1.394(4) . ?
C25 C30 1.386(4) . ?
C26 H26 0.9500 . ?
C26 C27 1.389(5) . ?
C27 H27 0.9500 . ?
C27 C28 1.381(6) . ?
C28 H28 0.9500 . ?
C28 C29 1.373(5) . ?
C29 H29 0.9500 . ?
C29 C30 1.397(4) . ?
C30 H30 0.9500 . ?
C31 C32 1.397(4) . ?
C31 C38 1.385(4) . ?
C32 H32 0.9500 . ?
C32 C33 1.392(4) . ?
C33 H33 0.9500 . ?
C33 C34 1.385(5) . ?
C34 H34 0.9500 . ?
C34 C37 1.379(5) . ?
C37 H37 0.9500 . ?
C37 C38 1.395(4) . ?
C38 H38 0.9500 . ?
C39 C40 1.397(3) . ?
C39 C44 1.399(3) . ?
C40 C41 1.388(4) . ?
C40 C59 1.524(3) . ?
C41 H41 0.9500 . ?
C41 C42 1.394(4) . ?
C42 C43 1.389(3) . ?
C42 C45 1.513(4) . ?
C43 H43 0.9500 . ?
C43 C44 1.391(3) . ?
C44 C46 1.524(3) . ?
C45 H45A 0.9800 . ?
C45 H45B 0.9800 . ?
C45 H45C 0.9800 . ?
C46 H46 1.0000 . ?
C46 C47 1.521(3) . ?
C46 C53 1.527(3) . ?
C47 C48 1.384(4) . ?
C47 C52 1.392(4) . ?
C48 H48 0.9500 . ?
C48 C49 1.396(4) . ?
C49 H49 0.9500 . ?
C49 C50 1.373(5) . ?
C50 H50 0.9500 . ?
C50 C51 1.366(5) . ?
C51 H51 0.9500 . ?
C51 C52 1.379(4) . ?
C52 H52 0.9500 . ?
C53 C54 1.396(3) . ?
C53 C58 1.392(4) . ?
C54 H54 0.9500 . ?
C54 C55 1.385(4) . ?
C55 H55 0.9500 . ?
C55 C56 1.379(4) . ?
C56 H56 0.9500 . ?
C56 C57 1.383(5) . ?
C57 H57 0.9500 . ?
C57 C58 1.385(4) . ?
C58 H58 0.9500 . ?
C59 H59 1.0000 . ?
C59 C60 1.529(3) . ?
C59 C66 1.529(3) . ?
C60 C61 1.387(4) . ?
C60 C65 1.382(4) . ?
C61 H61 0.9500 . ?
C61 C62 1.380(4) . ?
C62 H62 0.9500 . ?
C62 C63 1.376(4) . ?
C63 H63 0.9500 . ?
C63 C64 1.377(4) . ?
C64 H64 0.9500 . ?
C64 C65 1.397(4) . ?
C65 H65 0.9500 . ?
C66 C67 1.387(4) . ?
C66 C71 1.394(4) . ?
C67 H67 0.9500 . ?
C67 C68 1.389(4) . ?
C68 H68 0.9500 . ?
C68 C69 1.377(4) . ?
C69 H69 0.9500 . ?
C69 C70 1.384(4) . ?
C70 H70 0.9500 . ?
C70 C71 1.383(4) . ?
C71 H71 0.9500 . ?
C72 C73 1.573(5) . ?
C72 C74 1.531(5) . ?
C72 C75 1.537(4) . ?

loop_
_geom_torsion_atom_site_label_1
_geom_torsion_atom_site_label_2
_geom_torsion_atom_site_label_3
_geom_torsion_atom_site_label_4
_geom_torsion
_geom_torsion_site_symmetry_1
_geom_torsion_site_symmetry_2
_geom_torsion_site_symmetry_3
_geom_torsion_site_symmetry_4
_geom_torsion_publ_flag
Cu1 O1 C72 C73 -178.9(2) . . . . ?
Cu1 O1 C72 C74 -59.6(3) . . . . ?
Cu1 O1 C72 C75 63.8(3) . . . . ?
O1 C72 C73 F4 72.6(4) . . . . ?
O1 C72 C73 F5 -166.6(3) . . . . ?
O1 C72 C73 F6 -48.3(4) . . . . ?
O1 C72 C74 F1 -43.7(4) . . . . ?
O1 C72 C74 F2 73.6(3) . . . . ?
O1 C72 C74 F3 -161.9(3) . . . . ?
O1 C72 C75 F7 -53.1(3) . . . . ?
O1 C72 C75 F8 -171.9(3) . . . . ?
O1 C72 C75 F9 67.0(3) . . . . ?
N1 C4 C5 C6 174.7(2) . . . . ?
N1 C4 C5 C24 -4.6(3) . . . . ?
N1 C4 C9 C8 -173.8(2) . . . . ?
N1 C4 C9 C11 9.4(3) . . . . ?
N2 C2 C3 N1 0.1(3) . . . . ?
N2 C39 C40 C41 179.1(2) . . . . ?
N2 C39 C40 C59 0.0(3) . . . . ?
N2 C39 C44 C43 -178.4(2) . . . . ?
N2 C39 C44 C46 0.4(3) . . . . ?
C1 N1 C3 C2 0.2(3) . . . . ?
C1 N1 C4 C5 -82.8(3) . . . . ?
C1 N1 C4 C9 93.7(3) . . . . ?
C1 N2 C2 C3 -0.4(3) . . . . ?
C1 N2 C39 C40 -91.9(3) . . . . ?
C1 N2 C39 C44 86.6(3) . . . . ?
C2 N2 C1 Cu1 -176.24(17) . . . . ?
C2 N2 C1 N1 0.5(2) . . . . ?
C2 N2 C39 C40 89.1(3) . . . . ?
C2 N2 C39 C44 -92.4(3) . . . . ?
C3 N1 C1 Cu1 176.42(16) . . . . ?
C3 N1 C1 N2 -0.5(2) . . . . ?
C3 N1 C4 C5 104.3(3) . . . . ?
C3 N1 C4 C9 -79.2(3) . . . . ?
C4 N1 C1 Cu1 2.5(3) . . . . ?
C4 N1 C1 N2 -174.39(19) . . . . ?
C4 N1 C3 C2 173.7(2) . . . . ?
C4 C5 C6 C7 -1.0(4) . . . . ?
C4 C5 C24 C25 -64.7(3) . . . . ?
C4 C5 C24 C31 167.9(2) . . . . ?
C4 C9 C11 C12 -147.2(3) . . . . ?
C4 C9 C11 C18 84.4(3) . . . . ?
C5 C4 C9 C8 2.6(4) . . . . ?
C5 C4 C9 C11 -174.3(2) . . . . ?
C5 C6 C7 C8 2.5(4) . . . . ?
C5 C6 C7 C10 -177.4(3) . . . . ?
C5 C24 C25 C26 157.9(2) . . . . ?
C5 C24 C25 C30 -22.1(3) . . . . ?
C5 C24 C31 C32 84.7(3) . . . . ?
C5 C24 C31 C38 -95.1(3) . . . . ?
C6 C5 C24 C25 116.1(3) . . . . ?
C6 C5 C24 C31 -11.3(3) . . . . ?
C6 C7 C8 C9 -1.5(4) . . . . ?
C7 C8 C9 C4 -1.0(4) . . . . ?
C7 C8 C9 C11 175.8(3) . . . . ?
C8 C9 C11 C12 36.1(4) . . . . ?
C8 C9 C11 C18 -92.3(3) . . . . ?
C9 C4 C5 C6 -1.6(4) . . . . ?
C9 C4 C5 C24 179.1(2) . . . . ?
C9 C11 C12 C13 92.5(3) . . . . ?
C9 C11 C12 C17 -90.4(3) . . . . ?
C9 C11 C18 C19 -149.2(3) . . . . ?
C9 C11 C18 C23 29.9(4) . . . . ?
C10 C7 C8 C9 178.4(3) . . . . ?
C11 C12 C13 C14 176.8(3) . . . . ?
C11 C12 C17 C16 -177.5(3) . . . . ?
C11 C18 C19 C20 179.0(3) . . . . ?
C11 C18 C23 C22 -179.1(4) . . . . ?
C12 C11 C18 C19 81.6(3) . . . . ?
C12 C11 C18 C23 -99.4(3) . . . . ?
C12 C13 C14 C15 0.1(5) . . . . ?
C13 C12 C17 C16 -0.5(4) . . . . ?
C13 C14 C15 C16 1.0(5) . . . . ?
C14 C15 C16 C17 -1.9(5) . . . . ?
C15 C16 C17 C12 1.7(5) . . . . ?
C17 C12 C13 C14 -0.4(4) . . . . ?
C18 C11 C12 C13 -139.9(3) . . . . ?
C18 C11 C12 C17 37.1(4) . . . . ?
C18 C19 C20 C21 0.2(6) . . . . ?
C19 C18 C23 C22 0.0(6) . . . . ?
C19 C20 C21 C22 -0.3(7) . . . . ?
C20 C21 C22 C23 0.2(7) . . . . ?
C21 C22 C23 C18 0.0(7) . . . . ?
C23 C18 C19 C20 0.0(5) . . . . ?
C24 C5 C6 C7 178.3(2) . . . . ?
C24 C25 C26 C27 179.7(2) . . . . ?
C24 C25 C30 C29 -179.9(2) . . . . ?
C24 C31 C32 C33 -178.7(2) . . . . ?
C24 C31 C38 C37 178.0(2) . . . . ?
C25 C24 C31 C32 -43.8(3) . . . . ?
C25 C24 C31 C38 136.5(3) . . . . ?
C25 C26 C27 C28 -0.3(5) . . . . ?
C26 C25 C30 C29 0.0(4) . . . . ?
C26 C27 C28 C29 1.0(5) . . . . ?
C27 C28 C29 C30 -1.2(5) . . . . ?
C28 C29 C30 C25 0.7(4) . . . . ?
C30 C25 C26 C27 -0.2(4) . . . . ?
C31 C24 C25 C26 -73.6(3) . . . . ?
C31 C24 C25 C30 106.3(3) . . . . ?
C31 C32 C33 C34 0.4(4) . . . . ?
C32 C31 C38 C37 -1.8(4) . . . . ?
C32 C33 C34 C37 -1.3(4) . . . . ?
C33 C34 C37 C38 0.6(4) . . . . ?
C34 C37 C38 C31 1.0(4) . . . . ?
C38 C31 C32 C33 1.1(4) . . . . ?
C39 N2 C1 Cu1 4.7(3) . . . . ?
C39 N2 C1 N1 -178.5(2) . . . . ?
C39 N2 C2 C3 178.7(2) . . . . ?
C39 C40 C41 C42 -1.1(3) . . . . ?
C39 C40 C59 C60 134.5(2) . . . . ?
C39 C40 C59 C66 -94.4(3) . . . . ?
C39 C44 C46 C47 120.0(2) . . . . ?
C39 C44 C46 C53 -109.9(2) . . . . ?
C40 C39 C44 C43 0.1(3) . . . . ?
C40 C39 C44 C46 178.9(2) . . . . ?
C40 C41 C42 C43 0.6(4) . . . . ?
C40 C41 C42 C45 -177.4(2) . . . . ?
C40 C59 C60 C61 -72.3(3) . . . . ?
C40 C59 C60 C65 104.1(3) . . . . ?
C40 C59 C66 C67 -3.7(4) . . . . ?
C40 C59 C66 C71 172.4(2) . . . . ?
C41 C40 C59 C60 -44.6(3) . . . . ?
C41 C40 C59 C66 86.5(3) . . . . ?
C41 C42 C43 C44 0.2(4) . . . . ?
C42 C43 C44 C39 -0.5(4) . . . . ?
C42 C43 C44 C46 -179.3(2) . . . . ?
C43 C44 C46 C47 -61.2(3) . . . . ?
C43 C44 C46 C53 68.8(3) . . . . ?
C44 C39 C40 C41 0.7(3) . . . . ?
C44 C39 C40 C59 -178.4(2) . . . . ?
C44 C46 C47 C48 83.5(3) . . . . ?
C44 C46 C47 C52 -92.4(3) . . . . ?
C44 C46 C53 C54 23.4(3) . . . . ?
C44 C46 C53 C58 -162.9(2) . . . . ?
C45 C42 C43 C44 178.2(2) . . . . ?
C46 C47 C48 C49 -172.8(3) . . . . ?
C46 C47 C52 C51 174.2(2) . . . . ?
C46 C53 C54 C55 172.4(2) . . . . ?
C46 C53 C58 C57 -173.6(3) . . . . ?
C47 C46 C53 C54 150.1(2) . . . . ?
C47 C46 C53 C58 -36.3(3) . . . . ?
C47 C48 C49 C50 -1.9(5) . . . . ?
C48 C47 C52 C51 -1.8(4) . . . . ?
C48 C49 C50 C51 -0.6(5) . . . . ?
C49 C50 C51 C52 1.9(5) . . . . ?
C50 C51 C52 C47 -0.7(5) . . . . ?
C52 C47 C48 C49 3.1(4) . . . . ?
C53 C46 C47 C48 -45.1(3) . . . . ?
C53 C46 C47 C52 139.0(2) . . . . ?
C53 C54 C55 C56 1.2(4) . . . . ?
C54 C53 C58 C57 0.2(4) . . . . ?
C54 C55 C56 C57 0.2(5) . . . . ?
C55 C56 C57 C58 -1.4(5) . . . . ?
C56 C57 C58 C53 1.1(5) . . . . ?
C58 C53 C54 C55 -1.4(4) . . . . ?
C59 C40 C41 C42 178.1(2) . . . . ?
C59 C60 C61 C62 178.2(3) . . . . ?
C59 C60 C65 C64 -177.1(3) . . . . ?
C59 C66 C67 C68 176.6(3) . . . . ?
C59 C66 C71 C70 -176.6(3) . . . . ?
C60 C59 C66 C67 125.1(3) . . . . ?
C60 C59 C66 C71 -58.8(3) . . . . ?
C60 C61 C62 C63 -0.9(5) . . . . ?
C61 C60 C65 C64 -0.7(5) . . . . ?
C61 C62 C63 C64 -0.6(6) . . . . ?
C62 C63 C64 C65 1.5(6) . . . . ?
C63 C64 C65 C60 -0.8(5) . . . . ?
C65 C60 C61 C62 1.5(5) . . . . ?
C66 C59 C60 C61 157.3(3) . . . . ?
C66 C59 C60 C65 -26.3(4) . . . . ?
C66 C67 C68 C69 -0.7(5) . . . . ?
C67 C66 C71 C70 -0.3(4) . . . . ?
C67 C68 C69 C70 0.7(5) . . . . ?
C68 C69 C70 C71 -0.5(5) . . . . ?
C69 C70 C71 C66 0.3(5) . . . . ?
C71 C66 C67 C68 0.5(4) . . . . ?
C73 C72 C74 F1 75.4(3) . . . . ?
C73 C72 C74 F2 -167.2(3) . . . . ?
C73 C72 C74 F3 -42.7(4) . . . . ?
C73 C72 C75 F7 -170.8(3) . . . . ?
C73 C72 C75 F8 70.3(4) . . . . ?
C73 C72 C75 F9 -50.7(3) . . . . ?
C74 C72 C73 F4 -49.3(3) . . . . ?
C74 C72 C73 F5 71.6(4) . . . . ?
C74 C72 C73 F6 -170.2(3) . . . . ?
C74 C72 C75 F7 71.6(3) . . . . ?
C74 C72 C75 F8 -47.2(4) . . . . ?
C74 C72 C75 F9 -168.3(3) . . . . ?
C75 C72 C73 F4 -167.9(3) . . . . ?
C75 C72 C73 F5 -47.1(4) . . . . ?
C75 C72 C73 F6 71.1(4) . . . . ?
C75 C72 C74 F1 -167.5(3) . . . . ?
C75 C72 C74 F2 -50.2(3) . . . . ?
C75 C72 C74 F3 74.3(4) . . . . ?
